data_7202150
loop_
_publ_author_name
'Oswald, Iain D. H.'
'Pulham, Colin R.'

_publ_section_title
;
 Co-crystallisation at high pressure---an additional tool for the
 preparation and study of co-crystals
;
_journal_issue 9
_journal_name_full CrystEngComm
_journal_page_first 1114
_journal_paper_doi 10.1039/b805591b
_journal_volume 10
_journal_year 2008
_chemical_formula_moiety 'C8 H9 N O2, 0.5(C4 H10 N2), C2 H6 O'
_chemical_formula_sum 'C12 H20 N2 O3'
_chemical_formula_weight 240.30
_chemical_name_systematic '2:1:2 Paracetamol:piperazine:ethanol solvate'
_space_group_IT_number 2
_symmetry_cell_setting triclinic
_symmetry_space_group_name_Hall '-P 1'
_symmetry_space_group_name_H-M 'P -1'
_atom_sites_solution_hydrogens geom
_atom_sites_solution_primary direct
_audit_creation_date 08-02-26
_audit_creation_method CRYSTALS_ver_12.85
_cell_angle_alpha 93.18(5)
_cell_angle_beta 97.73(4)
_cell_angle_gamma 114.70(5)
_cell_formula_units_Z 2
_cell_length_a 7.544(5)
_cell_length_b 8.604(7)
_cell_length_c 10.394(3)
_cell_measurement_reflns_used 471
_cell_measurement_temperature 293
_cell_measurement_theta_max 19
_cell_measurement_theta_min 3
_cell_volume 602.7(7)
_computing_cell_refinement 'SAINT (Siemens ,1995)'
_computing_data_collection 'SMART (Siemens, 1993)'
_computing_data_reduction 'SAINT (Siemens ,1995)'
_computing_molecular_graphics 'CAMERON (Watkin et al., 1996)'
_computing_publication_material 'CRYSTALS (Betteridge et al., 2003)'
_computing_structure_refinement 'CRYSTALS (Betteridge et al., 2003)'
_computing_structure_solution 'SIR92 (Altomare et al., 1994)'
_diffrn_ambient_pressure 570000
_diffrn_ambient_temperature 293
_diffrn_measured_fraction_theta_full 0.659
_diffrn_measured_fraction_theta_max 0.591
_diffrn_measurement_device 'Bruker SMART APEX II'
_diffrn_measurement_device_type Area
_diffrn_measurement_method \w
_diffrn_radiation_monochromator graphite
_diffrn_radiation_type 'Mo K\a'
_diffrn_radiation_wavelength 0.71073
_diffrn_reflns_av_R_equivalents 0.0934
_diffrn_reflns_limit_h_max 8
_diffrn_reflns_limit_h_min -8
_diffrn_reflns_limit_k_max 8
_diffrn_reflns_limit_k_min -8
_diffrn_reflns_limit_l_max 11
_diffrn_reflns_limit_l_min -11
_diffrn_reflns_number 14105
_diffrn_reflns_theta_full 17.983
_diffrn_reflns_theta_max 23.354
_diffrn_reflns_theta_min 2.626
_diffrn_standards_number 0
_exptl_absorpt_coefficient_mu 0.095
_exptl_absorpt_correction_T_max 0.99
_exptl_absorpt_correction_T_min 0.33
_exptl_absorpt_correction_type multi-scan
_exptl_absorpt_process_details 'SADABS (Siemens, 1996)'
_exptl_crystal_colour colourless
_exptl_crystal_density_diffrn 1.324
_exptl_crystal_density_method 'not measured'
_exptl_crystal_description block
_exptl_crystal_F_000 260
_exptl_crystal_size_max 0.10
_exptl_crystal_size_mid 0.10
_exptl_crystal_size_min 0.10
_refine_diff_density_max 0.31
_refine_diff_density_min -0.27
_refine_ls_extinction_method None
_refine_ls_goodness_of_fit_ref 0.9272
_refine_ls_hydrogen_treatment noref
_refine_ls_matrix_type full
_refine_ls_number_parameters 154
_refine_ls_number_reflns 1039
_refine_ls_number_restraints 130
_refine_ls_R_factor_all 0.1123
_refine_ls_R_factor_gt 0.0604
_refine_ls_shift/su_max 0.000061
_refine_ls_structure_factor_coef Fsqd
_refine_ls_weighting_details
;
Method= Modified Sheldrick
w=1/[\s^2^(F^2^) + ( 0.15P)^2^ + 0.00P]
,where P=(max(Fo^2^,0) + 2Fc^2^)/3
;
_refine_ls_weighting_scheme calc
_refine_ls_wR_factor_all 0.2084
_refine_ls_wR_factor_gt 0.1659
_refine_ls_wR_factor_ref 0.2084
_reflns_limit_h_max 7
_reflns_limit_h_min -8
_reflns_limit_k_max 8
_reflns_limit_k_min -6
_reflns_limit_l_max 11
_reflns_limit_l_min 0
_reflns_number_gt 609
_reflns_number_total 1043
_reflns_threshold_expression I>2.0\s(I)
_oxford_diffrn_Wilson_B_factor 3.31
_oxford_diffrn_Wilson_scale 0.12
_oxford_refine_ls_r_factor_ref 0.1123
_oxford_refine_ls_scale 3.03(13)
_oxford_reflns_number_all 1039
_oxford_reflns_threshold_expression_ref I>-10.0\s(I)
_oxford_structure_analysis_title 'Parpip in P-1'
_cod_data_source_file b805591b.txt
_cod_data_source_block CompoundI
_cod_depositor_comments
;
The following automatic conversions were performed:
'_symmetry_cell_setting' value 'Triclinic' changed to 'triclinic'
according to '/home/saulius/struct/CIF-dictionaries/cif_core.dic'
dictionary named 'cif_core.dic' version 2.4.1 from 2010-06-29.

Automatic conversion script
Id: cif_fix_enum 1527 2010-12-29 10:47:43Z saulius 
;
_cod_original_sg_symbol_H-M 'P -1 '
_cod_database_code 7202150

loop_
_symmetry_equiv_pos_as_xyz
x,y,z
-x,-y,-z

loop_
_atom_site_label
_atom_site_type_symbol
_atom_site_fract_x
_atom_site_fract_y
_atom_site_fract_z
_atom_site_U_iso_or_equiv
_atom_site_occupancy
_atom_site_adp_type
_atom_site_refinement_flags_posn
_atom_site_refinement_flags_adp
_atom_site_refinement_flags_occupancy
_atom_site_disorder_assembly
_atom_site_disorder_group
_oxford_atom_site_special_shape
_atom_site_attached_hydrogens
O3 O 0.2890(6) 0.2677(6) 0.7748(4) 0.0703 1.0000 Uani . U . . . . .
C11 C 0.3258(9) 0.1206(11) 0.7340(7) 0.0638 1.0000 Uani . U . . . . .
C12 C 0.3179(8) 0.0062(10) 0.8324(6) 0.0630 1.0000 Uani . U . . . . .
H3 H 0.1931 0.2027 0.8091 0.1093 1.0000 Uiso R . . . . . .
H121 H 0.3430 -0.0864 0.8017 0.0850 1.0000 Uiso R . . . . . .
H122 H 0.4132 0.0713 0.9075 0.0850 1.0000 Uiso R . . . . . .
H123 H 0.1887 -0.0379 0.8562 0.0850 1.0000 Uiso R . . . . . .
H111 H 0.4539 0.1630 0.7108 0.0829 1.0000 Uiso R . . . . . .
H112 H 0.2291 0.0555 0.6596 0.0829 1.0000 Uiso R . . . . . .
O1 O 0.9388(4) 1.1401(5) 0.8670(3) 0.0521 1.0000 Uani . U . . . . .
C1 C 0.7941(6) 0.9890(10) 0.7973(5) 0.0439 1.0000 Uani . U . . . . .
C2 C 0.7398(7) 0.8414(9) 0.8500(5) 0.0451 1.0000 Uani . U . . . . .
C3 C 0.5915(6) 0.6873(9) 0.7827(5) 0.0440 1.0000 Uani . U . . . . .
C4 C 0.4926(7) 0.6891(9) 0.6592(5) 0.0407 1.0000 Uani . U . . . . .
C5 C 0.5477(7) 0.8388(9) 0.6053(5) 0.0431 1.0000 Uani . U . . . . .
C6 C 0.6983(7) 0.9915(9) 0.6729(5) 0.0477 1.0000 Uani . U . . . . .
C7 C 0.2282(7) 0.4892(10) 0.4779(5) 0.0502 1.0000 Uani . U . . . . .
C8 C 0.0752(7) 0.3028(8) 0.4460(6) 0.0535 1.0000 Uani . U . . . . .
O2 O 0.2539(5) 0.5873(7) 0.4001(4) 0.0614 1.0000 Uani . U . . . . .
N1 N 0.3390(5) 0.5257(7) 0.6000(4) 0.0467 1.0000 Uani . U . . . . .
H21 H 0.8043 0.8467 0.9406 0.0590 1.0000 Uiso R . . . . . .
H31 H 0.5615 0.5790 0.8224 0.0586 1.0000 Uiso R . . . . . .
H51 H 0.4884 0.8417 0.5191 0.0579 1.0000 Uiso R . . . . . .
H61 H 0.7389 1.0989 0.6337 0.0592 1.0000 Uiso R . . . . . .
H81 H 0.0787 0.2372 0.5185 0.0845 1.0000 Uiso R . . . . . .
H82 H 0.0982 0.2500 0.3701 0.0852 1.0000 Uiso R . . . . . .
H83 H -0.0556 0.2985 0.4247 0.0854 1.0000 Uiso R . . . . . .
H10 H 0.9114 1.2318 0.8828 0.0738 1.0000 Uiso R . . . . . .
H11 H 0.3263 0.4400 0.6464 0.0500 1.0000 Uiso R . . . . . .
N2 N 0.1242(5) 0.5894(6) 0.1211(4) 0.0538 1.0000 Uani . U . . . . .
C9 C 0.2081(7) 0.5674(9) 0.0039(5) 0.0571 1.0000 Uani . U . . . . .
C10 C -0.0690(7) 0.4394(9) 0.1175(5) 0.0541 1.0000 Uani . U . . . . .
H91 H 0.2242 0.4537 -0.0010 0.0710 1.0000 Uiso R . . . . . .
H92 H 0.3445 0.6554 0.0069 0.0703 1.0000 Uiso R . . . . . .
H101 H -0.0464 0.3330 0.1090 0.0700 1.0000 Uiso R . . . . . .
H102 H -0.1177 0.4451 0.1982 0.0695 1.0000 Uiso R . . . . . .
H2 H 0.1972 0.5627 0.1871 0.0634 1.0000 Uiso R . . . . . .

loop_
_atom_site_aniso_label
_atom_site_aniso_U_11
_atom_site_aniso_U_22
_atom_site_aniso_U_33
_atom_site_aniso_U_23
_atom_site_aniso_U_13
_atom_site_aniso_U_12
O3 0.071(2) 0.044(3) 0.089(3) 0.007(3) 0.029(2) 0.015(2)
C11 0.062(4) 0.055(5) 0.072(4) 0.003(3) 0.023(3) 0.019(3)
C12 0.065(4) 0.047(5) 0.074(4) -0.001(3) 0.019(3) 0.021(3)
O1 0.0483(19) 0.037(3) 0.058(2) -0.013(3) -0.0030(16) 0.0119(19)
C1 0.029(2) 0.041(3) 0.052(3) -0.006(2) 0.0041(18) 0.008(2)
C2 0.041(3) 0.046(3) 0.046(3) -0.003(2) 0.002(2) 0.018(3)
C3 0.046(3) 0.039(4) 0.046(2) 0.002(3) 0.0044(19) 0.019(2)
C4 0.038(2) 0.038(3) 0.041(2) -0.002(2) 0.0067(18) 0.012(2)
C5 0.040(3) 0.044(3) 0.039(3) 0.002(2) 0.002(2) 0.015(3)
C6 0.046(3) 0.041(4) 0.047(2) 0.000(3) 0.0083(19) 0.011(2)
C7 0.043(3) 0.051(4) 0.043(2) -0.009(2) 0.010(2) 0.008(3)
C8 0.041(3) 0.051(4) 0.056(3) -0.011(3) 0.000(2) 0.012(3)
O2 0.068(2) 0.059(4) 0.045(2) -0.005(2) 0.002(2) 0.019(3)
N1 0.045(2) 0.037(3) 0.047(2) -0.004(2) 0.0051(16) 0.008(2)
N2 0.054(2) 0.047(4) 0.048(2) -0.011(3) -0.0036(18) 0.016(2)
C9 0.047(3) 0.056(5) 0.058(2) -0.007(4) 0.0012(19) 0.017(3)
C10 0.063(3) 0.045(5) 0.049(3) 0.002(4) 0.010(2) 0.019(3)

loop_
_atom_type_symbol
_atom_type_scat_dispersion_real
_atom_type_scat_dispersion_imag
_atom_type_scat_Cromer_Mann_a1
_atom_type_scat_Cromer_Mann_b1
_atom_type_scat_Cromer_Mann_a2
_atom_type_scat_Cromer_Mann_b2
_atom_type_scat_Cromer_Mann_a3
_atom_type_scat_Cromer_Mann_b3
_atom_type_scat_Cromer_Mann_a4
_atom_type_scat_Cromer_Mann_b4
_atom_type_scat_Cromer_Mann_c
_atom_type_scat_source
C 0.0033 0.0016 2.3100 20.8439 1.0200 10.2075 1.5886 0.5687 0.8650 51.6512 0.2156 'International Tables Vol C 4.2.6.8 and 6.1.1.4'
H 0.0000 0.0000 0.4930 10.5109 0.3229 26.1257 0.1402 3.1424 0.0408 57.7998 0.0030 'International Tables Vol C 4.2.6.8 and 6.1.1.4'
N 0.0061 0.0033 12.2126 0.0057 3.1322 9.8933 2.0125 28.9975 1.1663 0.5826 -11.5290 'International Tables Vol C 4.2.6.8 and 6.1.1.4'
O 0.0106 0.0060 3.0485 13.2771 2.2868 5.7011 1.5463 0.3239 0.8670 32.9089 0.2508 'International Tables Vol C 4.2.6.8 and 6.1.1.4'

loop_
_geom_angle_atom_site_label_1
_geom_angle_site_symmetry_1
_geom_angle_atom_site_label_2
_geom_angle_site_symmetry_2
_geom_angle_atom_site_label_3
_geom_angle_site_symmetry_3
_geom_angle
_geom_angle_publ_flag
C11 . O3 . H3 . 90.2 no
O3 . C11 . C12 . 114.8(6) yes
O3 . C11 . H111 . 108.2 no
C12 . C11 . H111 . 108.0 no
O3 . C11 . H112 . 108.2 no
C12 . C11 . H112 . 108.0 no
H111 . C11 . H112 . 109.5 no
C11 . C12 . H121 . 111.6 no
C11 . C12 . H122 . 108.3 no
H121 . C12 . H122 . 110.2 no
C11 . C12 . H123 . 108.7 no
H121 . C12 . H123 . 109.3 no
H122 . C12 . H123 . 108.7 no
C1 . O1 . H10 . 119.9 no
O1 . C1 . C2 . 120.3(6) yes
O1 . C1 . C6 . 119.9(7) yes
C2 . C1 . C6 . 119.8(5) yes
C1 . C2 . C3 . 121.4(6) yes
C1 . C2 . H21 . 117.3 no
C3 . C2 . H21 . 121.2 no
C2 . C3 . C4 . 119.1(7) yes
C2 . C3 . H31 . 119.2 no
C4 . C3 . H31 . 121.7 no
C3 . C4 . C5 . 119.5(5) yes
C3 . C4 . N1 . 114.8(7) yes
C5 . C4 . N1 . 125.6(5) yes
C4 . C5 . C6 . 120.7(6) yes
C4 . C5 . H51 . 121.0 no
C6 . C5 . H51 . 118.2 no
C1 . C6 . C5 . 119.3(7) yes
C1 . C6 . H61 . 120.0 no
C5 . C6 . H61 . 120.7 no
C8 . C7 . O2 . 122.0(5) yes
C8 . C7 . N1 . 113.4(7) yes
O2 . C7 . N1 . 124.4(5) yes
C7 . C8 . H81 . 111.8 no
C7 . C8 . H82 . 109.8 no
H81 . C8 . H82 . 109.3 no
C7 . C8 . H83 . 109.6 no
H81 . C8 . H83 . 109.3 no
H82 . C8 . H83 . 106.9 no
C4 . N1 . C7 . 126.9(6) yes
C4 . N1 . H11 . 114.1 no
C7 . N1 . H11 . 118.6 no
C9 . N2 . C10 . 109.4(4) yes
C9 . N2 . H2 . 103.4 no
C10 . N2 . H2 . 98.0 no
C10 2_565 C9 . N2 . 109.1(4) yes
C10 2_565 C9 . H91 . 108.2 no
N2 . C9 . H91 . 111.0 no
C10 2_565 C9 . H92 . 112.7 no
N2 . C9 . H92 . 112.9 no
H91 . C9 . H92 . 102.8 no
C9 2_565 C10 . N2 . 108.4(6) yes
C9 2_565 C10 . H101 . 107.7 no
N2 . C10 . H101 . 107.5 no
C9 2_565 C10 . H102 . 114.3 no
N2 . C10 . H102 . 110.2 no
H101 . C10 . H102 . 108.5 no

loop_
_geom_bond_atom_site_label_1
_geom_bond_site_symmetry_1
_geom_bond_atom_site_label_2
_geom_bond_site_symmetry_2
_geom_bond_distance
_geom_bond_publ_flag
O3 . C11 . 1.458(11) yes
O3 . H3 . 0.847 no
C11 . C12 . 1.448(13) yes
C11 . H111 . 0.950 no
C11 . H112 . 0.950 no
C12 . H121 . 0.942 no
C12 . H122 . 0.950 no
C12 . H123 . 0.960 no
O1 . C1 . 1.380(6) yes
O1 . H10 . 0.908 no
C1 . C2 . 1.336(10) yes
C1 . C6 . 1.400(9) yes
C2 . C3 . 1.395(7) yes
C2 . H21 . 0.989 no
C3 . C4 . 1.399(9) yes
C3 . H31 . 0.991 no
C4 . C5 . 1.358(10) yes
C4 . N1 . 1.431(7) yes
C5 . C6 . 1.395(7) yes
C5 . H51 . 0.953 no
C6 . H61 . 0.976 no
C7 . C8 . 1.518(9) yes
C7 . O2 . 1.177(9) yes
C7 . N1 . 1.364(7) yes
C8 . H81 . 0.970 no
C8 . H82 . 0.960 no
C8 . H83 . 0.967 no
N1 . H11 . 0.882 no
N2 . C9 . 1.484(5) yes
N2 . C10 . 1.483(6) yes
N2 . H2 . 0.921 no
C9 . C10 2_565 1.510(9) yes
C9 . H91 . 1.034 no
C9 . H92 . 0.986 no
C10 . H101 . 1.000 no
C10 . H102 . 0.967 no

loop_
_geom_hbond_atom_site_label_D
_geom_hbond_site_symmetry_D
_geom_hbond_atom_site_label_H
_geom_hbond_site_symmetry_H
_geom_hbond_atom_site_label_A
_geom_hbond_site_symmetry_A
_geom_hbond_angle_DHA
_geom_hbond_distance_DH
_geom_hbond_distance_HA
_geom_hbond_distance_DA
_geom_hbond_publ_flag
O3 . H3 . O1 1_445 153 0.85 1.95 2.735(9) yes
C2 . H21 . O1 2_777 161 0.99 2.55 3.502(9) yes
C3 . H31 . O3 . 136 0.99 2.57 3.358(9) yes
O1 . H10 . N2 2_676 167 0.91 1.67 2.563(9) yes
O1 . H10 . C9 2_676 160 0.91 2.56 3.424(9) yes
O1 . H10 . C10 2_676 140 0.91 2.57 3.317(9) yes
N1 . H11 . O3 . 171 0.88 2.01 2.881(9) yes
N2 . H2 . O2 . 139 0.92 2.18 2.937(9) yes
